data_4321654
loop_
_publ_author_name
'Ant\'onio Paulo'
'\^Angela Domingos'
'Raquel Garcia'
'Isabel Santos'

_publ_section_title
;
 Cationic Re(V) Oxo Complexes with Poly(pyrazolyl)borates: Synthesis,
 Characterization, and Stability
;
_journal_name_full 'Inorganic Chemistry'
_journal_page_first 5669
_journal_page_last 5674
_journal_paper_doi 10.1021/ic000481n
_journal_volume 39
_journal_year 2000
_chemical_formula_structural '[ReO(OSiMe)3(Cl)(Bpz4)(4-NMe2py)](6)'
_chemical_formula_sum 'C26 H39 B Cl N10 O3 Re Si'
_chemical_formula_weight 800.22
_chemical_name_systematic
; 
 ? 
;
_space_group_IT_number 2
_symmetry_cell_setting triclinic
_symmetry_space_group_name_Hall '-P 1'
_symmetry_space_group_name_H-M 'P -1'
_atom_sites_solution_hydrogens geom
_atom_sites_solution_primary direct
_atom_sites_solution_secondary difmap
_audit_creation_method SHELXL
_cell_angle_alpha 70.454(7)
_cell_angle_beta 77.935(9)
_cell_angle_gamma 77.129(8)
_cell_formula_units_Z 2
_cell_length_a 8.7179(11)
_cell_length_b 12.5724(8)
_cell_length_c 17.750(2)
_cell_measurement_reflns_used 25
_cell_measurement_temperature 293(2)
_cell_measurement_theta_max 14.6
_cell_measurement_theta_min 8.0
_cell_volume 1768.1(3)
_computing_cell_refinement 'CAD4 software(Enraf-Nonius, 1989)'
_computing_data_collection 'CAD4 software(Enraf-Nonius,1989)'
_computing_data_reduction process-MOLEN(Fair,1990)
_computing_molecular_graphics ORTEP(Johnson,1976)
_computing_structure_refinement 'SHELXL-93 (Sheldrick, 1993)'
_computing_structure_solution 'SHELXS-86 (Sheldrick, 1990)'
_diffrn_ambient_temperature 293(2)
_diffrn_measurement_device CAD4-Enraf-Nonius
_diffrn_measurement_method \w/2\qscans
_diffrn_radiation_monochromator graphite
_diffrn_radiation_source 'fine-focus sealed tube'
_diffrn_radiation_type MoK\a
_diffrn_radiation_wavelength 0.71073
_diffrn_reflns_av_R_equivalents 0.0139
_diffrn_reflns_av_sigmaI/netI 0.0335
_diffrn_reflns_limit_h_max 10
_diffrn_reflns_limit_h_min -10
_diffrn_reflns_limit_k_max 14
_diffrn_reflns_limit_k_min -15
_diffrn_reflns_limit_l_max 0
_diffrn_reflns_limit_l_min -21
_diffrn_reflns_number 7000
_diffrn_reflns_theta_max 26.90
_diffrn_reflns_theta_min 1.74
_diffrn_standards_decay_% 0.6
_diffrn_standards_interval_time 60
_diffrn_standards_number 3
_exptl_absorpt_coefficient_mu 3.587
_exptl_absorpt_correction_T_max 0.9999
_exptl_absorpt_correction_T_min 0.6130
_exptl_absorpt_correction_type 'empirical via \y-scan North et al. (1968)'
_exptl_crystal_colour violet
_exptl_crystal_density_diffrn 1.503
_exptl_crystal_density_meas ?
_exptl_crystal_description irregular
_exptl_crystal_F_000 800
_exptl_crystal_size_max 0.90
_exptl_crystal_size_mid 0.25
_exptl_crystal_size_min 0.11
_refine_diff_density_max 1.542
_refine_diff_density_min -1.509
_refine_diff_density_rms 0.123
_refine_ls_extinction_method none
_refine_ls_goodness_of_fit_all 1.089
_refine_ls_goodness_of_fit_obs 1.096
_refine_ls_hydrogen_treatment riding
_refine_ls_matrix_type full
_refine_ls_number_parameters 363
_refine_ls_number_reflns 6374
_refine_ls_number_restraints 17
_refine_ls_restrained_S_all 1.189
_refine_ls_restrained_S_obs 1.104
_refine_ls_R_factor_all 0.0577
_refine_ls_R_factor_obs 0.0425
_refine_ls_shift/esd_max 0.034
_refine_ls_shift/esd_mean 0.001
_refine_ls_structure_factor_coef Fsqd
_refine_ls_weighting_details 'w=1/[\s^2^(Fo^2^)+(0.0649P)^2^+0.9978P] where P=(Fo^2^+2Fc^2^)/3'
_refine_ls_weighting_scheme calc
_refine_ls_wR_factor_all 0.1197
_refine_ls_wR_factor_obs 0.1011
_reflns_number_observed 5656
_reflns_number_total 6767
_reflns_observed_criterion >2sigma(I)
_cod_data_source_file ic000481n_2.cif
_cod_data_source_block C26H39BClN10O3ReSi
_cod_depositor_comments
;
The following automatic conversions were performed:

'_exptl_crystal_density_meas' value 'not measured' was changed to '?'
- the value is perceived as not measured.

Automatic conversion script
Id: cif_fix_values 3008 2015-01-20 13:52:24Z robertas 

The following automatic conversions were performed:

'_refine_ls_weighting_scheme' value 'calc
w=1/[\s^2^(Fo^2^)+(0.0649P)^2^+0.9978P] where P=(Fo^2^+2Fc^2^)/3' was
changed to 'calc'. New tag '_refine_ls_weighting_details' was
created. The value of the new tag was set to
'w=1/[\s^2^(Fo^2^)+(0.0649P)^2^+0.9978P] where P=(Fo^2^+2Fc^2^)/3'.

Automatic conversion script
Id: cif_fix_values 3143 2015-03-26 13:38:13Z robertas 
;
_cod_database_code 4321654

loop_
_symmetry_equiv_pos_as_xyz
'x, y, z'
'-x, -y, -z'

loop_
_atom_site_aniso_label
_atom_site_aniso_U_11
_atom_site_aniso_U_22
_atom_site_aniso_U_33
_atom_site_aniso_U_23
_atom_site_aniso_U_13
_atom_site_aniso_U_12
Re1 0.02810(13) 0.0555(2) 0.0505(2) -0.02089(11) -0.00011(9) -0.01613(10)
Cl1 0.0438(9) 0.0941(13) 0.0634(11) -0.0279(10) 0.0143(8) -0.0286(9)
Si1 0.0514(11) 0.0839(14) 0.0834(15) -0.0486(12) 0.0045(10) -0.0290(10)
O1 0.049(3) 0.063(3) 0.053(3) -0.023(2) -0.005(2) -0.021(2)
O2 0.048(3) 0.060(3) 0.065(3) -0.024(2) -0.005(2) -0.023(2)
N1 0.031(3) 0.055(3) 0.048(3) -0.022(2) -0.004(2) -0.009(2)
N2 0.026(2) 0.054(3) 0.066(4) -0.020(3) 0.000(2) -0.016(2)
N3 0.065(4) 0.071(4) 0.059(4) -0.029(3) -0.013(3) -0.022(3)
N4 0.035(3) 0.106(5) 0.089(5) -0.052(4) 0.000(3) -0.035(3)
N5 0.041(3) 0.065(3) 0.048(3) -0.015(3) -0.003(2) -0.018(3)
N6 0.070(4) 0.071(4) 0.061(4) -0.015(3) -0.024(3) -0.016(3)
N11 0.030(2) 0.055(3) 0.046(3) -0.020(2) -0.002(2) -0.010(2)
N21 0.029(2) 0.051(3) 0.055(3) -0.018(2) -0.004(2) -0.013(2)
N31 0.038(3) 0.054(3) 0.050(3) -0.019(2) -0.005(2) -0.014(2)
N41 0.028(2) 0.057(3) 0.057(3) -0.023(3) -0.005(2) -0.016(2)
C11 0.037(3) 0.069(4) 0.051(4) -0.026(3) 0.005(3) -0.006(3)
C12 0.037(3) 0.069(4) 0.064(4) -0.028(4) 0.006(3) 0.002(3)
C13 0.038(3) 0.055(4) 0.061(4) -0.020(3) -0.011(3) -0.004(3)
C21 0.037(3) 0.058(4) 0.066(4) -0.013(3) -0.016(3) -0.016(3)
C22 0.035(3) 0.076(5) 0.092(6) -0.024(4) -0.021(4) -0.015(3)
C23 0.028(3) 0.078(5) 0.079(5) -0.018(4) -0.001(3) -0.020(3)
C31 0.045(4) 0.062(4) 0.064(4) -0.016(3) -0.003(3) -0.021(3)
C32 0.067(5) 0.096(6) 0.058(5) -0.011(4) -0.004(4) -0.042(5)
C33 0.066(5) 0.091(6) 0.054(5) -0.028(4) -0.011(4) -0.017(4)
C41 0.043(4) 0.061(4) 0.074(5) -0.025(4) -0.009(3) -0.008(3)
C42 0.083(6) 0.079(5) 0.093(6) -0.053(5) 0.002(5) -0.035(5)
C43 0.074(6) 0.116(7) 0.103(7) -0.055(6) 0.000(5) -0.056(5)
C1 0.041(3) 0.062(4) 0.051(4) -0.018(3) 0.000(3) -0.022(3)
C2 0.040(3) 0.073(4) 0.058(4) -0.021(3) -0.004(3) -0.022(3)
C3 0.051(4) 0.058(4) 0.057(4) -0.024(3) -0.011(3) -0.010(3)
C4 0.063(5) 0.067(4) 0.054(4) -0.008(3) -0.008(3) -0.030(4)
C5 0.052(4) 0.067(4) 0.061(4) -0.020(4) -0.001(3) -0.029(3)
C6 0.082(7) 0.174(11) 0.187(13) -0.111(10) 0.021(8) -0.076(8)
C7 0.149(9) 0.123(8) 0.195(10) -0.062(7) -0.048(8) -0.016(7)
C8 0.195(10) 0.194(10) 0.137(9) -0.074(8) -0.003(7) -0.070(8)
C61 0.067(5) 0.104(7) 0.081(6) -0.027(5) -0.029(5) -0.020(5)
C62 0.111(8) 0.089(6) 0.075(6) 0.002(5) -0.042(6) -0.033(6)
B1 0.026(3) 0.052(4) 0.053(4) -0.023(3) -0.003(3) -0.013(3)

loop_
_atom_site_label
_atom_site_type_symbol
_atom_site_fract_x
_atom_site_fract_y
_atom_site_fract_z
_atom_site_U_iso_or_equiv
_atom_site_thermal_displace_type
_atom_site_occupancy
_atom_site_calc_flag
_atom_site_refinement_flags
_atom_site_disorder_group
Re1 Re 0.16138(3) 0.09712(2) 0.26711(2) 0.04277(10) Uani 1 d . .
Cl1 Cl -0.0617(2) 0.0927(2) 0.37305(12) 0.0666(5) Uani 1 d . .
Si1 Si 0.1220(3) -0.1464(2) 0.22730(15) 0.0662(6) Uani 1 d . .
O1 O 0.1948(5) 0.2161(4) 0.2772(3) 0.0520(11) Uani 1 d . .
O2 O 0.1404(5) -0.0450(4) 0.2596(3) 0.0545(11) Uani 1 d . .
N1 N 0.3516(6) 0.0818(4) 0.1739(3) 0.0434(11) Uani 1 d . .
N2 N 0.0003(6) 0.1894(4) 0.1806(3) 0.0474(12) Uani 1 d . .
N3 N 0.2133(8) 0.2575(5) -0.0665(4) 0.0600(15) Uani 1 d . .
N4 N 0.3748(7) 0.3623(6) 0.1198(4) 0.069(2) Uani 1 d . .
N5 N 0.3252(6) -0.0084(5) 0.3546(3) 0.0508(13) Uani 1 d . .
N6 N 0.6445(8) -0.2003(5) 0.5269(4) 0.066(2) Uani 1 d . .
N11 N 0.3490(6) 0.1555(4) 0.0971(3) 0.0426(11) Uani 1 d . .
N21 N 0.0447(6) 0.2445(4) 0.1015(3) 0.0437(12) Uani 1 d . .
N31 N 0.2360(6) 0.3165(4) -0.0189(3) 0.0457(12) Uani 1 d . .
N41 N 0.2269(6) 0.3581(4) 0.1098(3) 0.0446(12) Uani 1 d . .
C11 C 0.4825(7) 0.1160(6) 0.0515(4) 0.052(2) Uani 1 d . .
H11 H 0.5103(7) 0.1506(6) -0.0035(4) 0.063 Uiso 1 calc R .
C12 C 0.5756(8) 0.0141(6) 0.0985(4) 0.059(2) Uani 1 d . .
H12 H 0.6701(8) -0.0287(6) 0.0817(4) 0.070 Uiso 1 calc R .
C13 C 0.4894(7) -0.0028(6) 0.1734(4) 0.050(2) Uani 1 d . .
H13 H 0.5174(7) -0.0624(6) 0.2187(4) 0.061 Uiso 1 calc R .
C21 C -0.0850(7) 0.2849(6) 0.0621(4) 0.052(2) Uani 1 d . .
H21 H -0.0834(7) 0.3275(6) 0.0079(4) 0.063 Uiso 1 calc R .
C22 C -0.2163(8) 0.2536(7) 0.1138(5) 0.065(2) Uani 1 d . .
H22 H -0.3202(8) 0.2670(7) 0.1034(5) 0.078 Uiso 1 calc R .
C23 C -0.1569(8) 0.1960(6) 0.1870(5) 0.062(2) Uani 1 d . .
H23 H -0.2205(8) 0.1653(6) 0.2352(5) 0.075 Uiso 1 calc R .
C31 C 0.3006(8) 0.4060(6) -0.0639(4) 0.057(2) Uani 1 d . .
H31 H 0.3282(8) 0.4596(6) -0.0458(4) 0.068 Uiso 1 calc R .
C32 C 0.3200(10) 0.4062(8) -0.1420(5) 0.073(2) Uani 1 d . .
H32 H 0.3623(10) 0.4600(8) -0.1875(5) 0.088 Uiso 1 calc R .
C33 C 0.2654(10) 0.3122(7) -0.1406(5) 0.068(2) Uani 1 d . .
H33 H 0.2653(10) 0.2904(7) -0.1857(5) 0.081 Uiso 1 calc R .
C41 C 0.1094(8) 0.4460(6) 0.1298(5) 0.058(2) Uani 1 d . .
H41 H 0.0015(8) 0.4568(6) 0.1269(5) 0.070 Uiso 1 calc R .
C42 C 0.1788(11) 0.5094(7) 0.1533(5) 0.077(2) Uani 1 d . .
H42 H 0.1337(11) 0.5731(7) 0.1706(5) 0.092 Uiso 1 calc R .
C43 C 0.3410(11) 0.4558(9) 0.1454(6) 0.088(3) Uani 1 d . .
H43 H 0.4200(11) 0.4839(9) 0.1574(6) 0.105 Uiso 1 calc R .
C1 C 0.4682(7) 0.0154(6) 0.3524(4) 0.050(2) Uani 1 d . .
H1 H 0.4992(7) 0.0784(6) 0.3109(4) 0.060 Uiso 1 calc R .
C2 C 0.5754(8) -0.0451(6) 0.4065(4) 0.055(2) Uani 1 d . .
H2 H 0.6724(8) -0.0210(6) 0.3989(4) 0.066 Uiso 1 calc R .
C3 C 0.5422(8) -0.1403(6) 0.4713(4) 0.053(2) Uani 1 d . .
C4 C 0.3934(9) -0.1657(6) 0.4727(4) 0.061(2) Uani 1 d . .
H4A H 0.3603(9) -0.2291(6) 0.5129(4) 0.073 Uiso 1 calc R .
C5 C 0.2928(9) -0.1006(6) 0.4169(4) 0.058(2) Uani 1 d . .
H5 H 0.1947(9) -0.1226(6) 0.4231(4) 0.069 Uiso 1 calc R .
C6 C -0.0875(13) -0.1582(12) 0.2536(8) 0.130(5) Uani 1 d . .
H6A H -0.1161(13) -0.1791(12) 0.3113(8) 0.195 Uiso 1 calc R .
H6B H -0.1073(13) -0.2157(12) 0.2341(8) 0.195 Uiso 1 calc R .
H6C H -0.1499(13) -0.0860(12) 0.2294(8) 0.195 Uiso 1 calc R .
C7 C 0.2613(18) -0.2845(11) 0.2749(10) 0.149(5) Uani 1 d U .
H7A H 0.2369(18) -0.3045(11) 0.3328(10) 0.224 Uiso 1 calc R .
H7B H 0.3697(18) -0.2724(11) 0.2584(10) 0.224 Uiso 1 calc R .
H7C H 0.2466(18) -0.3455(11) 0.2574(10) 0.224 Uiso 1 calc R .
C8 C 0.1625(21) -0.1049(14) 0.1172(9) 0.166(6) Uani 1 d U .
H8A H 0.2724(21) -0.0970(14) 0.0997(9) 0.249 Uiso 1 calc R .
H8B H 0.0966(21) -0.0333(14) 0.0952(9) 0.249 Uiso 1 calc R .
H8C H 0.1399(21) -0.1626(14) 0.0988(9) 0.249 Uiso 1 calc R .
C61 C 0.8025(10) -0.1755(8) 0.5200(6) 0.081(2) Uani 1 d . .
H61A H 0.8529(10) -0.2271(8) 0.5648(6) 0.121 Uiso 1 calc R .
H61B H 0.7946(10) -0.0981(8) 0.5201(6) 0.121 Uiso 1 calc R .
H61C H 0.8644(10) -0.1848(8) 0.4704(6) 0.121 Uiso 1 calc R .
C62 C 0.6043(13) -0.2924(8) 0.5968(6) 0.091(3) Uani 1 d . .
H62A H 0.6920(13) -0.3220(8) 0.6270(6) 0.137 Uiso 1 calc R .
H62B H 0.5816(13) -0.3519(8) 0.5804(6) 0.137 Uiso 1 calc R .
H62C H 0.5124(13) -0.2651(8) 0.6300(6) 0.137 Uiso 1 calc R .
B1 B 0.2149(8) 0.2690(6) 0.0721(4) 0.0416(15) Uani 1 d . .
C1S C 0.8338(28) 0.4193(18) 0.3569(13) 0.198(8) Uiso 1 d D .
C2S C 0.6661(29) 0.4787(22) 0.3770(16) 0.238(10) Uiso 1 d D .
C3S C 0.7066(39) 0.5812(25) 0.4008(20) 0.281(14) Uiso 1 d D .
C4S C 0.7871(55) 0.4754(36) 0.4630(21) 0.432(27) Uiso 1 d D .
O1S O 0.9042(41) 0.4922(28) 0.3878(22) 0.455(18) Uiso 1 d D .

loop_
_atom_type_symbol
_atom_type_description
_atom_type_scat_dispersion_real
_atom_type_scat_dispersion_imag
_atom_type_scat_source
H H 0.0000 0.0000 'International Tables Vol C Tables 4.2.6.8 and 6.1.1.4'
C C 0.0033 0.0016 'International Tables Vol C Tables 4.2.6.8 and 6.1.1.4'
N N 0.0061 0.0033 'International Tables Vol C Tables 4.2.6.8 and 6.1.1.4'
O O 0.0106 0.0060 'International Tables Vol C Tables 4.2.6.8 and 6.1.1.4'
B B 0.0013 0.0007 'International Tables Vol C Tables 4.2.6.8 and 6.1.1.4'
Si Si 0.0817 0.0704 'International Tables Vol C Tables 4.2.6.8 and 6.1.1.4'
Cl Cl 0.1484 0.1585 'International Tables Vol C Tables 4.2.6.8 and 6.1.1.4'
Re Re -1.0185 7.2310 'International Tables Vol C Tables 4.2.6.8 and 6.1.1.4'

loop_
_geom_angle_atom_site_label_1
_geom_angle_atom_site_label_2
_geom_angle_atom_site_label_3
_geom_angle
_geom_angle_site_symmetry_1
_geom_angle_site_symmetry_3
_geom_angle_publ_flag
O1 Re1 O2 174.8(2) . . ?
O1 Re1 N1 97.2(2) . . ?
O2 Re1 N1 81.0(2) . . ?
O1 Re1 N2 93.0(2) . . ?
O2 Re1 N2 91.9(2) . . ?
N1 Re1 N2 91.4(2) . . ?
O1 Re1 N5 90.9(2) . . ?
O2 Re1 N5 84.2(2) . . ?
N1 Re1 N5 87.8(2) . . ?
N2 Re1 N5 176.1(2) . . ?
O1 Re1 Cl1 89.8(2) . . ?
O2 Re1 Cl1 91.99(15) . . ?
N1 Re1 Cl1 172.98(14) . . ?
N2 Re1 Cl1 88.63(14) . . ?
N5 Re1 Cl1 91.73(15) . . ?
O2 Si1 C8 110.6(5) . . ?
O2 Si1 C6 105.3(4) . . ?
C8 Si1 C6 105.8(7) . . ?
O2 Si1 C7 109.8(5) . . ?
C8 Si1 C7 111.3(8) . . ?
C6 Si1 C7 113.9(7) . . ?
Si1 O2 Re1 164.2(3) . . ?
N11 N1 C13 108.2(5) . . ?
N11 N1 Re1 121.1(4) . . ?
C13 N1 Re1 130.5(4) . . ?
C23 N2 N21 104.0(5) . . ?
C23 N2 Re1 130.5(5) . . ?
N21 N2 Re1 125.2(4) . . ?
C33 N3 N31 106.8(6) . . ?
C43 N4 N41 99.0(6) . . ?
C1 N5 C5 111.8(6) . . ?
C1 N5 Re1 123.1(4) . . ?
C5 N5 Re1 125.1(5) . . ?
C3 N6 C62 123.1(7) . . ?
C3 N6 C61 123.2(6) . . ?
C62 N6 C61 113.7(7) . . ?
N1 N11 C11 105.7(5) . . ?
N1 N11 B1 124.2(5) . . ?
C11 N11 B1 130.0(5) . . ?
N2 N21 C21 110.2(5) . . ?
N2 N21 B1 119.8(5) . . ?
C21 N21 B1 129.2(5) . . ?
C31 N31 N3 109.6(6) . . ?
C31 N31 B1 127.3(6) . . ?
N3 N31 B1 122.2(5) . . ?
N4 N41 C41 113.6(5) . . ?
N4 N41 B1 116.0(5) . . ?
C41 N41 B1 130.2(5) . . ?
N11 C11 C12 112.5(6) . . ?
C13 C12 C11 102.1(6) . . ?
C12 C13 N1 111.5(6) . . ?
C22 C21 N21 109.6(6) . . ?
C21 C22 C23 102.8(6) . . ?
N2 C23 C22 113.3(6) . . ?
N31 C31 C32 107.4(7) . . ?
C33 C32 C31 106.4(7) . . ?
N3 C33 C32 109.7(7) . . ?
C42 C41 N41 108.2(7) . . ?
C41 C42 C43 102.2(7) . . ?
N4 C43 C42 117.0(7) . . ?
N5 C1 C2 126.2(6) . . ?
C3 C2 C1 122.3(6) . . ?
N6 C3 C4 125.1(7) . . ?
N6 C3 C2 123.6(6) . . ?
C4 C3 C2 111.3(6) . . ?
C5 C4 C3 123.0(6) . . ?
N5 C5 C4 125.4(6) . . ?
N31 B1 N41 110.9(5) . . ?
N31 B1 N21 108.1(5) . . ?
N41 B1 N21 105.0(5) . . ?
N31 B1 N11 108.4(5) . . ?
N41 B1 N11 111.4(5) . . ?
N21 B1 N11 113.1(5) . . ?
O1S C1S C2S 92.3(20) . . ?
C1S C2S C3S 99.3(20) . . ?
C4S C3S C2S 79.1(22) . . ?
C4S C3S O1S 50.9(12) . . ?
C2S C3S O1S 77.4(16) . . ?
O1S C4S C3S 75.1(22) . . ?
C4S O1S C1S 92.6(28) . . ?
C4S O1S C3S 54.1(13) . . ?
C1S O1S C3S 90.1(19) . . ?

loop_
_geom_bond_atom_site_label_1
_geom_bond_atom_site_label_2
_geom_bond_distance
_geom_bond_site_symmetry_2
_geom_bond_publ_flag
Re1 O1 1.658(4) . ?
Re1 O2 1.887(4) . ?
Re1 N1 2.109(5) . ?
Re1 N2 2.159(5) . ?
Re1 N5 2.217(5) . ?
Re1 Cl1 2.402(2) . ?
Si1 O2 1.612(5) . ?
Si1 C8 1.824(14) . ?
Si1 C6 1.815(10) . ?
Si1 C7 1.927(13) . ?
N1 N11 1.370(7) . ?
N1 C13 1.417(8) . ?
N2 C23 1.337(8) . ?
N2 N21 1.357(7) . ?
N3 C33 1.301(10) . ?
N3 N31 1.364(7) . ?
N4 C43 1.351(11) . ?
N4 N41 1.352(7) . ?
N5 C1 1.335(8) . ?
N5 C5 1.343(8) . ?
N6 C3 1.381(9) . ?
N6 C62 1.428(10) . ?
N6 C61 1.451(10) . ?
N11 C11 1.369(8) . ?
N11 B1 1.628(8) . ?
N21 C21 1.364(8) . ?
N21 B1 1.531(7) . ?
N31 C31 1.310(8) . ?
N31 B1 1.509(9) . ?
N41 C41 1.415(8) . ?
N41 B1 1.516(8) . ?
C11 C12 1.449(10) . ?
C12 C13 1.356(9) . ?
C21 C22 1.352(10) . ?
C22 C23 1.401(11) . ?
C31 C32 1.361(11) . ?
C32 C33 1.359(11) . ?
C41 C42 1.311(10) . ?
C42 C43 1.424(13) . ?
C1 C2 1.394(10) . ?
C2 C3 1.390(10) . ?
C3 C4 1.397(9) . ?
C4 C5 1.386(10) . ?
C1S O1S 1.50(2) . ?
C1S C2S 1.52(2) . ?
C2S C3S 1.61(2) . ?
C3S C4S 1.55(2) . ?
C3S O1S 1.85(4) . ?
C4S O1S 1.49(2) . ?
